data_4322123
loop_
_publ_author_name
'Kajal Krishna Rajak'
'Sankar Prasad Rath'
'Sujit Mondal'
'Animesh Chakravorty'

_publ_section_title
;
 Carbohydrate Binding to VO3+. Sugar Vanadate Esters Incorporating l-Amino
 Acid Schiff Bases as Coligands
;
_journal_name_full 'Inorganic Chemistry'
_journal_page_first 3283
_journal_page_last 3289
_journal_paper_doi 10.1021/ic981344h
_journal_volume 38
_journal_year 1999
_chemical_formula_sum 'C21 H32 N O11 V'
_chemical_formula_weight 525.42
_chemical_name_systematic
; 
 ? 
;
_space_group_IT_number 19
_symmetry_cell_setting orthorhombic
_symmetry_space_group_name_Hall 'P 2ac 2ab'
_symmetry_space_group_name_H-M 'P 21 21 21'
_atom_sites_solution_hydrogens geom
_atom_sites_solution_primary direct
_atom_sites_solution_secondary difmap
_audit_creation_method SHELXL
_cell_angle_alpha 90.00
_cell_angle_beta 90.00
_cell_angle_gamma 90.00
_cell_formula_units_Z 8
_cell_length_a 13.146(7)
_cell_length_b 15.142(5)
_cell_length_c 25.631(9)
_cell_measurement_temperature 295(2)
_cell_volume 5102(4)
_computing_structure_refinement 'SHELXL-93 (Sheldrick, 1993)'
_computing_structure_solution 'SHELXS-86 (Sheldrick, 1990)'
_diffrn_ambient_temperature 295(2)
_diffrn_radiation_monochromator graphite
_diffrn_radiation_source 'fine-focus sealed tube'
_diffrn_radiation_type MoK\a
_diffrn_radiation_wavelength 0.71073
_diffrn_reflns_av_R_equivalents 0.0393
_diffrn_reflns_av_sigmaI/netI 0.0882
_diffrn_reflns_limit_h_max 15
_diffrn_reflns_limit_h_min 0
_diffrn_reflns_limit_k_max 18
_diffrn_reflns_limit_k_min 0
_diffrn_reflns_limit_l_max 30
_diffrn_reflns_limit_l_min 0
_diffrn_reflns_number 5114
_diffrn_reflns_theta_max 25.05
_diffrn_reflns_theta_min 1.56
_exptl_absorpt_coefficient_mu 0.446
_exptl_absorpt_correction_T_max 0.7847
_exptl_absorpt_correction_T_min 0.7529
_exptl_absorpt_correction_type semi-empirical
_exptl_crystal_colour dark
_exptl_crystal_density_diffrn 1.371
_exptl_crystal_description parallelopiped
_exptl_crystal_F_000 2208
_exptl_crystal_size_max 0.4
_exptl_crystal_size_mid 0.3
_exptl_crystal_size_min 0.3
_refine_diff_density_max 0.889
_refine_diff_density_min -0.570
_refine_diff_density_rms 0.097
_refine_ls_abs_structure_details 'Flack H D (1983), Acta Cryst. A39, 876-881'
_refine_ls_abs_structure_Flack -0.02(8)
_refine_ls_extinction_method none
_refine_ls_goodness_of_fit_all 1.024
_refine_ls_goodness_of_fit_obs 1.011
_refine_ls_matrix_type full
_refine_ls_number_parameters 427
_refine_ls_number_reflns 4980
_refine_ls_number_restraints 0
_refine_ls_restrained_S_all 1.135
_refine_ls_restrained_S_obs 1.011
_refine_ls_R_factor_all 0.1589
_refine_ls_R_factor_obs 0.0806
_refine_ls_shift/esd_max 0.000
_refine_ls_shift/esd_mean 0.000
_refine_ls_structure_factor_coef Fsqd
_refine_ls_weighting_details 'w=1/[\s^2^(Fo^2^)+(0.0608P)^2^+29.4465P] where P=(Fo^2^+2Fc^2^)/3'
_refine_ls_weighting_scheme calc
_refine_ls_wR_factor_all 0.2522
_refine_ls_wR_factor_obs 0.1681
_reflns_number_observed 2936
_reflns_number_total 4997
_reflns_observed_criterion >2sigma(I)
_cod_data_source_file ic981344h_1.cif
_cod_data_source_block VO(beta-D-HMe3GP)(L-vsal).H2O
_cod_depositor_comments
;
The following automatic conversions were performed:

'_refine_ls_weighting_scheme' value 'calc
w=1/[\s^2^(Fo^2^)+(0.0608P)^2^+29.4465P] where P=(Fo^2^+2Fc^2^)/3'
was changed to 'calc'. New tag '_refine_ls_weighting_details' was
created. The value of the new tag was set to
'w=1/[\s^2^(Fo^2^)+(0.0608P)^2^+29.4465P] where P=(Fo^2^+2Fc^2^)/3'.

Automatic conversion script
Id: cif_fix_values 3143 2015-03-26 13:38:13Z robertas 
;
_cod_original_cell_volume 5102(3)
_cod_database_code 4322123

loop_
_symmetry_equiv_pos_as_xyz
'x, y, z'
'-x+1/2, -y, z+1/2'
'-x, y+1/2, -z+1/2'
'x+1/2, -y+1/2, -z'

loop_
_atom_site_aniso_label
_atom_site_aniso_U_11
_atom_site_aniso_U_22
_atom_site_aniso_U_33
_atom_site_aniso_U_23
_atom_site_aniso_U_13
_atom_site_aniso_U_12
V1 0.0488(13) 0.0405(11) 0.0337(10) 0.0060(10) -0.0054(11) -0.0003(11)
O1 0.049(5) 0.049(5) 0.043(5) 0.004(4) -0.004(4) -0.011(4)
O2 0.056(6) 0.051(6) 0.065(6) 0.010(5) 0.004(5) -0.016(5)
O3 0.089(8) 0.089(7) 0.045(5) 0.012(6) -0.021(5) -0.049(7)
O4 0.033(5) 0.066(6) 0.043(5) 0.011(5) -0.001(4) 0.001(5)
O5 0.051(5) 0.056(5) 0.037(5) 0.010(4) -0.010(4) 0.001(5)
O6 0.071(7) 0.089(8) 0.045(5) -0.017(5) 0.013(5) -0.029(7)
O7 0.054(6) 0.053(5) 0.045(5) 0.007(4) -0.012(4) 0.001(5)
O8 0.056(6) 0.054(5) 0.037(4) 0.003(4) 0.007(4) 0.012(5)
O9 0.123(10) 0.066(7) 0.050(6) -0.014(5) -0.005(6) 0.039(8)
O10 0.075(7) 0.039(5) 0.041(5) 0.000(4) -0.002(5) -0.005(5)
N1 0.049(7) 0.044(6) 0.033(5) 0.000(4) -0.004(5) -0.001(6)
V51 0.0381(11) 0.0491(12) 0.0374(10) -0.0037(11) 0.0001(10) -0.0043(11)
O51 0.073(7) 0.059(6) 0.067(6) 0.005(5) 0.005(6) -0.017(6)
O52 0.106(9) 0.070(8) 0.080(8) 0.011(6) 0.012(7) 0.034(8)
O53 0.043(6) 0.095(9) 0.077(7) -0.018(6) -0.009(5) 0.008(6)
O54 0.047(5) 0.052(5) 0.046(5) -0.006(4) 0.004(4) -0.004(5)
O55 0.041(5) 0.063(6) 0.042(4) 0.000(4) 0.001(4) -0.006(5)
O56 0.082(10) 0.074(10) 0.347(27) 0.065(14) 0.034(14) -0.011(9)
O57 0.031(4) 0.061(5) 0.047(4) 0.002(5) -0.008(4) -0.002(5)
O58 0.051(6) 0.051(5) 0.052(5) -0.003(4) 0.011(5) -0.007(5)
O59 0.072(7) 0.062(6) 0.074(6) -0.013(6) 0.023(6) 0.017(6)
O60 0.039(5) 0.052(6) 0.044(5) -0.008(4) 0.009(4) -0.006(4)
N51 0.045(6) 0.050(7) 0.033(5) -0.007(5) 0.000(5) -0.004(5)
O1W 0.114(10) 0.087(8) 0.072(7) 0.020(7) -0.003(7) 0.023(8)
O2W 0.107(11) 0.162(14) 0.114(10) -0.034(11) -0.004(9) -0.021(11)

loop_
_atom_site_label
_atom_site_type_symbol
_atom_site_fract_x
_atom_site_fract_y
_atom_site_fract_z
_atom_site_U_iso_or_equiv
_atom_site_thermal_displace_type
_atom_site_occupancy
_atom_site_calc_flag
_atom_site_refinement_flags
_atom_site_disorder_group
V1 V 0.2592(2) 0.65740(14) 0.15953(7) 0.0410(5) Uani 1 d . .
O1 O 0.4484(7) 0.8856(6) 0.1104(3) 0.047(2) Uani 1 d . .
O2 O 0.4683(7) 0.9787(6) 0.1782(4) 0.057(3) Uani 1 d . .
O3 O 0.5123(9) 0.8431(7) 0.2442(4) 0.074(3) Uani 1 d . .
O4 O 0.4145(7) 0.6725(7) 0.2047(3) 0.047(2) Uani 1 d . .
O5 O 0.3348(6) 0.7235(6) 0.1152(3) 0.048(2) Uani 1 d . .
O6 O 0.4856(8) 0.7342(8) 0.0028(4) 0.068(3) Uani 1 d . .
O7 O 0.1572(7) 0.6490(6) 0.1268(3) 0.051(2) Uani 1 d . .
O8 O 0.3235(7) 0.5491(6) 0.1362(3) 0.049(2) Uani 1 d . .
O9 O 0.3530(9) 0.4072(7) 0.1463(3) 0.080(4) Uani 1 d . .
O10 O 0.2167(7) 0.7426(5) 0.2064(3) 0.052(3) Uani 1 d . .
N1 N 0.2342(8) 0.5703(6) 0.2213(3) 0.042(3) Uani 1 d . .
C1 C 0.4945(12) 0.8960(10) 0.1604(6) 0.056(4) Uiso 1 d . .
C2 C 0.4568(11) 0.8295(9) 0.1987(5) 0.048(3) Uiso 1 d . .
H2A H 0.3843(11) 0.8395(9) 0.2056(5) 0.058 Uiso 1 calc R .
C3 C 0.4726(11) 0.7351(9) 0.1767(5) 0.050(4) Uiso 1 d . .
H3A H 0.5448(11) 0.7196(9) 0.1801(5) 0.060 Uiso 1 calc R .
C4 C 0.4413(10) 0.7255(9) 0.1180(5) 0.045(3) Uiso 1 d . .
C5 C 0.4810(10) 0.8060(8) 0.0873(5) 0.044(3) Uiso 1 d . .
H5A H 0.5556(10) 0.8048(8) 0.0881(5) 0.053 Uiso 1 calc R .
C6 C 0.4477(11) 0.8048(9) 0.0308(5) 0.056(4) Uiso 1 d . .
H6A H 0.3740(11) 0.8031(9) 0.0295(5) 0.068 Uiso 1 calc R .
H6B H 0.4696(11) 0.8592(9) 0.0142(5) 0.068 Uiso 1 calc R .
C7 C 0.5158(12) 1.0512(10) 0.1526(6) 0.073(5) Uiso 1 d . .
H7A H 0.4925(12) 1.1056(10) 0.1678(6) 0.109 Uiso 1 calc R .
H7B H 0.4986(12) 1.0502(10) 0.1161(6) 0.109 Uiso 1 calc R .
H7C H 0.5883(12) 1.0468(10) 0.1565(6) 0.109 Uiso 1 calc R .
C8 C 0.4890(16) 0.7960(14) 0.2889(8) 0.105(7) Uiso 1 d . .
H8A H 0.5342(16) 0.8132(14) 0.3165(8) 0.157 Uiso 1 calc R .
H8B H 0.4965(16) 0.7340(14) 0.2822(8) 0.157 Uiso 1 calc R .
H8C H 0.4200(16) 0.8082(14) 0.2990(8) 0.157 Uiso 1 calc R .
C9 C 0.5916(13) 0.7403(13) -0.0119(7) 0.082(5) Uiso 1 d . .
H9A H 0.6107(13) 0.6884(13) -0.0311(7) 0.123 Uiso 1 calc R .
H9B H 0.6328(13) 0.7449(13) 0.0189(7) 0.123 Uiso 1 calc R .
H9C H 0.6017(13) 0.7917(13) -0.0333(7) 0.123 Uiso 1 calc R .
C10 C 0.3106(11) 0.4740(10) 0.1606(5) 0.054(3) Uiso 1 d . .
C11 C 0.2370(11) 0.4765(8) 0.2051(5) 0.045(3) Uiso 1 d . .
C12 C 0.2286(9) 0.5906(8) 0.2707(5) 0.044(3) Uiso 1 d . .
H12A H 0.2276(9) 0.5444(8) 0.2946(5) 0.052 Uiso 1 calc R .
C13 C 0.2237(10) 0.6783(8) 0.2907(5) 0.046(3) Uiso 1 d . .
C14 C 0.2221(11) 0.6889(9) 0.3455(6) 0.061(4) Uiso 1 d . .
H14A H 0.2252(11) 0.6396(9) 0.3672(6) 0.073 Uiso 1 calc R .
C15 C 0.2160(12) 0.7731(11) 0.3672(7) 0.072(5) Uiso 1 d . .
H15A H 0.2183(12) 0.7813(11) 0.4031(7) 0.086 Uiso 1 calc R .
C16 C 0.2064(13) 0.8431(13) 0.3342(7) 0.084(5) Uiso 1 d . .
H16A H 0.1995(13) 0.8994(13) 0.3484(7) 0.100 Uiso 1 calc R .
C17 C 0.2065(11) 0.8343(11) 0.2814(6) 0.064(4) Uiso 1 d . .
H17A H 0.1992(11) 0.8840(11) 0.2604(6) 0.077 Uiso 1 calc R .
C18 C 0.2175(11) 0.7517(9) 0.2585(5) 0.053(4) Uiso 1 d . .
C19 C 0.1282(12) 0.4451(10) 0.1877(6) 0.066(4) Uiso 1 d . .
H19A H 0.1031(12) 0.4838(10) 0.1598(6) 0.079 Uiso 1 calc R .
C20 C 0.0575(12) 0.4496(11) 0.2334(6) 0.073(5) Uiso 1 d . .
H20A H 0.0537(12) 0.5094(11) 0.2458(6) 0.110 Uiso 1 calc R .
H20B H 0.0825(12) 0.4121(11) 0.2608(6) 0.110 Uiso 1 calc R .
H20C H -0.0090(12) 0.4302(11) 0.2230(6) 0.110 Uiso 1 calc R .
C21 C 0.1354(14) 0.3496(11) 0.1672(6) 0.084(5) Uiso 1 d . .
H21A H 0.1809(14) 0.3476(11) 0.1379(6) 0.126 Uiso 1 calc R .
H21B H 0.0691(14) 0.3298(11) 0.1565(6) 0.126 Uiso 1 calc R .
H21C H 0.1606(14) 0.3118(11) 0.1944(6) 0.126 Uiso 1 calc R .
V51 V 0.3176(2) 0.58763(15) -0.10764(8) 0.0415(5) Uani 1 d . .
O51 O 0.2580(9) 0.3615(6) 0.0014(4) 0.066(3) Uani 1 d . .
O52 O 0.4007(9) 0.2771(7) 0.0115(4) 0.085(4) Uani 1 d . .
O53 O 0.5196(7) 0.4395(8) 0.0206(4) 0.072(3) Uani 1 d . .
O54 O 0.4160(6) 0.5811(6) -0.0336(3) 0.048(2) Uani 1 d . .
H54B H 0.4196(6) 0.6323(6) -0.0200(3) 0.058 Uiso 1 d R .
O55 O 0.2409(7) 0.5226(6) -0.0636(3) 0.048(2) Uani 1 d . .
O56 O 0.0385(12) 0.4916(9) 0.0247(9) 0.168(9) Uani 1 d . .
O57 O 0.2467(6) 0.5901(6) -0.1580(3) 0.046(2) Uani 1 d . .
O58 O 0.2725(7) 0.6991(6) -0.0776(3) 0.051(2) Uani 1 d . .
O59 O 0.2769(8) 0.8448(7) -0.0736(4) 0.069(3) Uani 1 d . .
O60 O 0.4083(6) 0.5028(6) -0.1310(3) 0.045(2) Uani 1 d . .
N51 N 0.4313(8) 0.6765(7) -0.1283(4) 0.043(3) Uani 1 d . .
C51 C 0.3604(11) 0.3585(10) 0.0215(6) 0.057(4) Uiso 1 d . .
H51A H 0.3584(11) 0.3677(10) 0.0594(6) 0.069 Uiso 1 calc R .
C52 C 0.4210(11) 0.4315(9) -0.0029(5) 0.052(4) Uiso 1 d . .
H52A H 0.4297(11) 0.4185(9) -0.0401(5) 0.062 Uiso 1 calc R .
C53 C 0.3719(10) 0.5211(9) 0.0025(5) 0.048(3) Uiso 1 d . .
H53A H 0.3836(10) 0.5430(9) 0.0380(5) 0.058 Uiso 1 calc R .
C54 C 0.2588(11) 0.5213(9) -0.0083(5) 0.046(3) Uiso 1 d . .
C55 C 0.2074(11) 0.4414(10) 0.0157(6) 0.058(4) Uiso 1 d . .
H55A H 0.2123(11) 0.4472(10) 0.0537(6) 0.069 Uiso 1 calc R .
C56 C 0.0944(13) 0.4257(13) 0.0022(7) 0.078(5) Uiso 1 d . .
H56B H 0.0851(13) 0.4264(13) -0.0354(7) 0.093 Uiso 1 calc R .
H56A H 0.0726(13) 0.3687(13) 0.0153(7) 0.093 Uiso 1 calc R .
C57 C 0.3628(18) 0.2139(15) 0.0476(9) 0.126(8) Uiso 1 d . .
H57C H 0.3919(18) 0.1571(15) 0.0400(9) 0.190 Uiso 1 calc R .
H57B H 0.2901(18) 0.2106(15) 0.0446(9) 0.190 Uiso 1 calc R .
H57A H 0.3810(18) 0.2313(15) 0.0824(9) 0.190 Uiso 1 calc R .
C58 C 0.5972(17) 0.3858(14) -0.0008(8) 0.112(7) Uiso 1 d . .
H58C H 0.6597(17) 0.3961(14) 0.0176(8) 0.168 Uiso 1 calc R .
H58B H 0.6061(17) 0.4001(14) -0.0371(8) 0.168 Uiso 1 calc R .
H58A H 0.5783(17) 0.3247(14) 0.0025(8) 0.168 Uiso 1 calc R .
C59 C -0.0425(22) 0.4773(19) 0.0476(10) 0.154(10) Uiso 1 d . .
H59C H -0.0696(22) 0.5320(19) 0.0605(10) 0.231 Uiso 1 calc R .
H59B H -0.0306(22) 0.4378(19) 0.0763(10) 0.231 Uiso 1 calc R .
H59A H -0.0902(22) 0.4510(19) 0.0238(10) 0.231 Uiso 1 calc R .
C60 C 0.3108(11) 0.7752(9) -0.0900(5) 0.050(3) Uiso 1 d . .
C61 C 0.3987(10) 0.7704(9) -0.1279(5) 0.048(3) Uiso 1 d . .
H61A H 0.4547(10) 0.8076(9) -0.1154(5) 0.057 Uiso 1 calc R .
C62 C 0.5264(10) 0.6620(9) -0.1332(5) 0.047(3) Uiso 1 d . .
H62A H 0.5705(10) 0.7099(9) -0.1355(5) 0.056 Uiso 1 calc R .
C63 C 0.5688(10) 0.5723(9) -0.1353(5) 0.045(3) Uiso 1 d . .
C64 C 0.6747(13) 0.5654(10) -0.1388(6) 0.067(4) Uiso 1 d . .
H64A H 0.7153(13) 0.6157(10) -0.1371(6) 0.080 Uiso 1 calc R .
C65 C 0.7183(13) 0.4830(11) -0.1449(6) 0.076(5) Uiso 1 d . .
H65A H 0.7887(13) 0.4778(11) -0.1470(6) 0.091 Uiso 1 calc R .
C66 C 0.6589(12) 0.4091(11) -0.1478(6) 0.071(4) Uiso 1 d . .
H66A H 0.6891(12) 0.3545(11) -0.1539(6) 0.085 Uiso 1 calc R .
C67 C 0.5544(11) 0.4143(10) -0.1419(5) 0.049(3) Uiso 1 d . .
C68 C 0.5085(10) 0.4966(8) -0.1362(5) 0.042(3) Uiso 1 d . .
C69 C 0.3676(12) 0.7999(11) -0.1836(6) 0.064(4) Uiso 1 d . .
H69A H 0.3152(12) 0.7596(11) -0.1968(6) 0.077 Uiso 1 calc R .
C70 C 0.4583(13) 0.7969(12) -0.2198(7) 0.085(5) Uiso 1 d . .
H70C H 0.4865(13) 0.7384(12) -0.2199(7) 0.127 Uiso 1 calc R .
H70B H 0.5089(13) 0.8381(12) -0.2080(7) 0.127 Uiso 1 calc R .
H70A H 0.4372(13) 0.8123(12) -0.2546(7) 0.127 Uiso 1 calc R .
C71 C 0.3273(23) 0.8923(17) -0.1852(10) 0.167(11) Uiso 1 d . .
H71C H 0.2693(23) 0.8969(17) -0.1625(10) 0.251 Uiso 1 calc R .
H71B H 0.3075(23) 0.9067(17) -0.2202(10) 0.251 Uiso 1 calc R .
H71A H 0.3792(23) 0.9325(17) -0.1737(10) 0.251 Uiso 1 calc R .
O1W O 0.5369(10) 0.5395(8) 0.2121(4) 0.091(4) Uani 1 d . .
H1B H 0.5571(10) 0.5403(8) 0.2481(4) 0.136 Uiso 1 d R .
H1C H 0.5929(10) 0.5198(8) 0.1910(4) 0.136 Uiso 1 d R .
O2W O 0.6075(11) 0.5306(11) 0.1064(5) 0.127(5) Uani 1 d . .
H2C H 0.6763(11) 0.5472(11) 0.1144(5) 0.191 Uiso 1 d R .
H2B H 0.5852(11) 0.4863(11) 0.1307(5) 0.191 Uiso 1 d R .
H11A H 0.2527(98) 0.4436(78) 0.2387(46) 0.061(37) Uiso 1 d . .
H54A H 0.2188(75) 0.5839(66) 0.0077(36) 0.031(28) Uiso 1 d . .
H1A H 0.5696(68) 0.8989(58) 0.1581(34) 0.013(22) Uiso 1 d . .
H67A H 0.5146(86) 0.3650(75) -0.1426(41) 0.045(34) Uiso 1 d . .
H4A H 0.4709(76) 0.6729(69) 0.1021(38) 0.031(29) Uiso 1 d . .
H4B H 0.3426(74) 0.6676(60) 0.2012(32) 0.011(24) Uiso 1 d . .

loop_
_atom_type_symbol
_atom_type_description
_atom_type_scat_dispersion_real
_atom_type_scat_dispersion_imag
_atom_type_scat_source
C C 0.0033 0.0016 'International Tables Vol C Tables 4.2.6.8 and 6.1.1.4'
H H 0.0000 0.0000 'International Tables Vol C Tables 4.2.6.8 and 6.1.1.4'
N N 0.0061 0.0033 'International Tables Vol C Tables 4.2.6.8 and 6.1.1.4'
O O 0.0106 0.0060 'International Tables Vol C Tables 4.2.6.8 and 6.1.1.4'
V V 0.3005 0.5294 'International Tables Vol C Tables 4.2.6.8 and 6.1.1.4'

loop_
_geom_angle_atom_site_label_1
_geom_angle_atom_site_label_2
_geom_angle_atom_site_label_3
_geom_angle
_geom_angle_site_symmetry_1
_geom_angle_site_symmetry_3
_geom_angle_publ_flag
O7 V1 O5 100.2(4) . . ?
O7 V1 O10 98.2(4) . . ?
O5 V1 O10 100.8(4) . . ?
O7 V1 O8 97.9(4) . . ?
O5 V1 O8 92.0(4) . . ?
O10 V1 O8 157.3(4) . . ?
O7 V1 N1 102.5(4) . . ?
O5 V1 N1 155.7(4) . . ?
O10 V1 N1 84.3(4) . . ?
O8 V1 N1 76.6(4) . . ?
O7 V1 O4 177.4(4) . . ?
O5 V1 O4 77.2(3) . . ?
O10 V1 O4 82.8(4) . . ?
O8 V1 O4 81.8(4) . . ?
N1 V1 O4 79.9(4) . . ?
C5 O1 C1 110.1(10) . . ?
C1 O2 C7 116.0(11) . . ?
C8 O3 C2 120.1(13) . . ?
C3 O4 V1 106.5(7) . . ?
C4 O5 V1 121.8(8) . . ?
C6 O6 C9 115.7(12) . . ?
C10 O8 V1 122.1(8) . . ?
C18 O10 V1 135.6(9) . . ?
C12 N1 C11 119.9(10) . . ?
C12 N1 V1 126.6(9) . . ?
C11 N1 V1 113.0(7) . . ?
O2 C1 O1 107.0(12) . . ?
O2 C1 C2 108.2(11) . . ?
O1 C1 C2 112.0(12) . . ?
O3 C2 C1 106.1(11) . . ?
O3 C2 C3 111.8(12) . . ?
C1 C2 C3 109.8(11) . . ?
O4 C3 C2 111.1(11) . . ?
O4 C3 C4 106.5(11) . . ?
C2 C3 C4 113.6(11) . . ?
O5 C4 C5 109.2(11) . . ?
O5 C4 C3 108.2(11) . . ?
C5 C4 C3 109.1(11) . . ?
O1 C5 C6 109.0(11) . . ?
O1 C5 C4 111.0(10) . . ?
C6 C5 C4 112.3(11) . . ?
O6 C6 C5 113.7(12) . . ?
O9 C10 O8 121.4(13) . . ?
O9 C10 C11 123.3(13) . . ?
O8 C10 C11 115.2(12) . . ?
N1 C11 C10 104.7(11) . . ?
N1 C11 C19 110.3(11) . . ?
C10 C11 C19 111.4(11) . . ?
N1 C12 C13 124.8(12) . . ?
C18 C13 C14 120.0(12) . . ?
C18 C13 C12 122.4(11) . . ?
C14 C13 C12 117.6(12) . . ?
C15 C14 C13 120.0(14) . . ?
C16 C15 C14 118.1(15) . . ?
C17 C16 C15 122.8(18) . . ?
C16 C17 C18 120.6(16) . . ?
O10 C18 C13 120.7(12) . . ?
O10 C18 C17 120.7(13) . . ?
C13 C18 C17 118.5(12) . . ?
C20 C19 C21 110.3(14) . . ?
C20 C19 C11 109.2(12) . . ?
C21 C19 C11 109.0(13) . . ?
O57 V51 O55 101.1(4) . . ?
O57 V51 O60 97.5(4) . . ?
O55 V51 O60 100.6(4) . . ?
O57 V51 O58 97.0(4) . . ?
O55 V51 O58 93.2(4) . . ?
O60 V51 O58 157.7(4) . . ?
O57 V51 N51 101.5(4) . . ?
O55 V51 N51 155.9(4) . . ?
O60 V51 N51 84.5(4) . . ?
O58 V51 N51 76.0(4) . . ?
O57 V51 O54 178.1(4) . . ?
O55 V51 O54 77.0(3) . . ?
O60 V51 O54 82.8(3) . . ?
O58 V51 O54 83.3(4) . . ?
N51 V51 O54 80.4(3) . . ?
C55 O51 C51 111.7(11) . . ?
C51 O52 C57 110.5(13) . . ?
C58 O53 C52 116.1(13) . . ?
C53 O54 V51 109.6(7) . . ?
C54 O55 V51 122.2(8) . . ?
C59 O56 C56 122.5(20) . . ?
C60 O58 V51 123.8(8) . . ?
C68 O60 V51 136.1(8) . . ?
C62 N51 C61 116.7(11) . . ?
C62 N51 V51 128.1(10) . . ?
C61 N51 V51 114.2(8) . . ?
O52 C51 O51 108.8(13) . . ?
O52 C51 C52 112.4(12) . . ?
O51 C51 C52 108.9(12) . . ?
O53 C52 C51 111.5(12) . . ?
O53 C52 C53 105.8(11) . . ?
C51 C52 C53 113.4(12) . . ?
O54 C53 C52 109.9(11) . . ?
O54 C53 C54 106.3(11) . . ?
C52 C53 C54 113.9(12) . . ?
O55 C54 C53 110.0(11) . . ?
O55 C54 C55 109.7(11) . . ?
C53 C54 C55 111.3(11) . . ?
O51 C55 C54 111.4(11) . . ?
O51 C55 C56 105.1(13) . . ?
C54 C55 C56 117.4(13) . . ?
O56 C56 C55 108.2(15) . . ?
O59 C60 O58 122.9(13) . . ?
O59 C60 C61 122.8(13) . . ?
O58 C60 C61 114.3(12) . . ?
N51 C61 C60 105.7(11) . . ?
N51 C61 C69 110.2(11) . . ?
C60 C61 C69 112.1(11) . . ?
N51 C62 C63 122.3(13) . . ?
C68 C63 C64 120.2(13) . . ?
C68 C63 C62 123.1(11) . . ?
C64 C63 C62 116.6(13) . . ?
C65 C64 C63 119.1(15) . . ?
C66 C65 C64 120.6(16) . . ?
C65 C66 C67 120.9(17) . . ?
C66 C67 C68 119.5(15) . . ?
O60 C68 C67 120.2(12) . . ?
O60 C68 C63 120.3(12) . . ?
C67 C68 C63 119.5(12) . . ?
C71 C69 C70 106.9(17) . . ?
C71 C69 C61 112.7(15) . . ?
C70 C69 C61 110.4(13) . . ?

loop_
_geom_bond_atom_site_label_1
_geom_bond_atom_site_label_2
_geom_bond_distance
_geom_bond_site_symmetry_2
_geom_bond_publ_flag
V1 O7 1.585(8) . ?
V1 O5 1.810(9) . ?
V1 O10 1.847(9) . ?
V1 O8 1.938(9) . ?
V1 N1 2.084(9) . ?
V1 O4 2.357(9) . ?
O1 C5 1.408(14) . ?
O1 C1 1.43(2) . ?
O2 C1 1.38(2) . ?
O2 C7 1.42(2) . ?
O3 C8 1.38(2) . ?
O3 C2 1.39(2) . ?
O4 C3 1.41(2) . ?
O5 C4 1.40(2) . ?
O6 C6 1.38(2) . ?
O6 C9 1.45(2) . ?
O8 C10 1.31(2) . ?
O9 C10 1.21(2) . ?
O10 C18 1.342(15) . ?
N1 C12 1.303(14) . ?
N1 C11 1.48(2) . ?
C1 C2 1.49(2) . ?
C2 C3 1.55(2) . ?
C3 C4 1.57(2) . ?
C4 C5 1.54(2) . ?
C5 C6 1.51(2) . ?
C10 C11 1.50(2) . ?
C11 C19 1.57(2) . ?
C12 C13 1.42(2) . ?
C13 C18 1.38(2) . ?
C13 C14 1.41(2) . ?
C14 C15 1.39(2) . ?
C15 C16 1.36(2) . ?
C16 C17 1.36(2) . ?
C17 C18 1.39(2) . ?
C19 C20 1.50(2) . ?
C19 C21 1.54(2) . ?
V51 O57 1.591(8) . ?
V51 O55 1.805(9) . ?
V51 O60 1.851(8) . ?
V51 O58 1.946(9) . ?
V51 N51 2.079(10) . ?
V51 O54 2.297(8) . ?
O51 C55 1.43(2) . ?
O51 C51 1.44(2) . ?
O52 C51 1.37(2) . ?
O52 C57 1.42(2) . ?
O53 C58 1.41(2) . ?
O53 C52 1.43(2) . ?
O54 C53 1.420(15) . ?
O55 C54 1.434(14) . ?
O56 C59 1.23(3) . ?
O56 C56 1.37(2) . ?
O58 C60 1.30(2) . ?
O59 C60 1.218(15) . ?
O60 C68 1.327(15) . ?
N51 C62 1.27(2) . ?
N51 C61 1.48(2) . ?
C51 C52 1.50(2) . ?
C52 C53 1.51(2) . ?
C53 C54 1.51(2) . ?
C54 C55 1.52(2) . ?
C55 C56 1.54(2) . ?
C60 C61 1.51(2) . ?
C61 C69 1.55(2) . ?
C62 C63 1.47(2) . ?
C63 C68 1.39(2) . ?
C63 C64 1.40(2) . ?
C64 C65 1.38(2) . ?
C65 C66 1.37(2) . ?
C66 C67 1.38(2) . ?
C67 C68 1.39(2) . ?
C69 C71 1.50(3) . ?
C69 C70 1.51(2) . ?
